data_4517713
loop_
_publ_author_name
'Zhang, Xin'
'Wu, Song-Bai'
'Leng, Xuebing'
'Chung, Lung Wa'
'Liu, Guixia'
'Huang, Zheng'

_publ_section_title
;
 N-Bridged Pincer Iridium Complexes for Highly Efficient Alkane
 Dehydrogenation and the Relevant Linker Effects
;
_journal_name_full 'ACS Catalysis'
_journal_page_first 6475
_journal_page_last 6487
_journal_paper_doi 10.1021/acscatal.0c00539
_journal_year 2020
_chemical_formula_moiety 'C21 H35 Ir O P2'
_chemical_formula_sum 'C21 H35 Ir O P2'
_chemical_formula_weight 557.63
_space_group_crystal_system triclinic
_space_group_IT_number 2
_space_group_name_Hall '-P 1'
_space_group_name_H-M_alt 'P -1'
_atom_sites_solution_hydrogens geom
_atom_sites_solution_primary dual
_audit_creation_date 2019-06-19
_audit_creation_method
;
Olex2 1.2
(compiled 2018.05.29 svn.r3508 for OlexSys, GUI svn.r5506)
;
_cell_angle_alpha 78.309(5)
_cell_angle_beta 82.053(5)
_cell_angle_gamma 89.309(5)
_cell_formula_units_Z 4
_cell_length_a 11.336(3)
_cell_length_b 14.130(3)
_cell_length_c 14.921(4)
_cell_measurement_reflns_used 1007
_cell_measurement_temperature 296(2)
_cell_measurement_theta_max 17.592
_cell_measurement_theta_min 2.317
_cell_volume 2317.6(10)
_computing_cell_refinement 'SAINT v8.37A (Bruker, 2015)'
_computing_data_reduction 'SAINT v8.37A (Bruker, 2015)'
_computing_molecular_graphics 'Olex2 (Dolomanov et al., 2009)'
_computing_publication_material 'Olex2 (Dolomanov et al., 2009)'
_computing_structure_refinement 'ShelXL (Sheldrick, 2015)'
_computing_structure_solution 'ShelXT (Sheldrick, 2015)'
_diffrn_ambient_temperature 296.15
_diffrn_measured_fraction_theta_full 1.000
_diffrn_measured_fraction_theta_max 1.000
_diffrn_measurement_device_type 'Bruker APEX-II CCD'
_diffrn_measurement_method '\f and \w scans'
_diffrn_radiation_type MoK\a
_diffrn_radiation_wavelength 0.71073
_diffrn_reflns_av_R_equivalents 0.1026
_diffrn_reflns_av_unetI/netI 0.1803
_diffrn_reflns_Laue_measured_fraction_full 1.000
_diffrn_reflns_Laue_measured_fraction_max 1.000
_diffrn_reflns_limit_h_max 13
_diffrn_reflns_limit_h_min -13
_diffrn_reflns_limit_k_max 17
_diffrn_reflns_limit_k_min -17
_diffrn_reflns_limit_l_max 13
_diffrn_reflns_limit_l_min -18
_diffrn_reflns_number 16920
_diffrn_reflns_point_group_measured_fraction_full 1.000
_diffrn_reflns_point_group_measured_fraction_max 1.000
_diffrn_reflns_theta_full 25.242
_diffrn_reflns_theta_max 25.681
_diffrn_reflns_theta_min 1.814
_diffrn_standards_number 0
_exptl_absorpt_coefficient_mu 5.906
_exptl_absorpt_correction_T_max 0.7456
_exptl_absorpt_correction_T_min 0.6596
_exptl_absorpt_correction_type multi-scan
_exptl_absorpt_process_details
'SADABS-2016/2 (Bruker,2016/2) was used for absorption correction. wR2(int) was 0.0700 before and 0.0507 after correction. The Ratio of minimum to maximum transmission is 0.8847. The \l/2 correction factor is Not present.'
_exptl_crystal_colour orange
_exptl_crystal_density_diffrn 1.598
_exptl_crystal_description block
_exptl_crystal_F_000 1104
_exptl_crystal_size_max 0.05
_exptl_crystal_size_mid 0.03
_exptl_crystal_size_min 0.02
_refine_diff_density_max 1.782
_refine_diff_density_min -1.146
_refine_diff_density_rms 0.181
_refine_ls_extinction_method none
_refine_ls_goodness_of_fit_ref 0.923
_refine_ls_hydrogen_treatment constr
_refine_ls_matrix_type full
_refine_ls_number_parameters 467
_refine_ls_number_reflns 8797
_refine_ls_number_restraints 0
_refine_ls_restrained_S_all 0.923
_refine_ls_R_factor_all 0.1700
_refine_ls_R_factor_gt 0.0602
_refine_ls_shift/su_max 0.013
_refine_ls_shift/su_mean 0.000
_refine_ls_structure_factor_coef Fsqd
_refine_ls_weighting_details 'w=1/[\s^2^(Fo^2^)+(0.0244P)^2^] where P=(Fo^2^+2Fc^2^)/3'
_refine_ls_weighting_scheme calc
_refine_ls_wR_factor_gt 0.0987
_refine_ls_wR_factor_ref 0.1337
_reflns_Friedel_coverage 0.000
_reflns_number_gt 3806
_reflns_number_total 8797
_reflns_threshold_expression 'I > 2\s(I)'
_cod_data_source_file cs0c00539_si_007.cif
_cod_data_source_block mo_dm19011_0m
_cod_depositor_comments 'Adding full bibliography for 4517711--4517721.cif.'
_cod_original_cell_volume 2317.5(9)
_cod_database_code 4517713
_shelx_shelxl_version_number 2017/1
_shelx_space_group_comment
;
The symmetry employed for this shelxl refinement is uniquely defined
by the following loop, which should always be used as a source of
symmetry information in preference to the above space-group names.
They are only intended as comments.
;
_shelx_estimated_absorpt_t_max 0.891
_shelx_estimated_absorpt_t_min 0.757
_olex2_refinement_description
;
1. Fixed Uiso
 At 1.2 times of:
  All C(H) groups, All C(H,H) groups
 At 1.5 times of:
  All C(H,H,H) groups
2.a Ternary CH refined with riding coordinates:
 C12(H12), C15(H15), C18(H18), C21(H21), C31(H31), C34(H34), C37(H37), C40(H40)
2.b Secondary CH2 refined with riding coordinates:
 C10(H10A,H10B), C11(H11A,H11B), C24(H24A,H24B), C30(H30A,H30B)
2.c Aromatic/amide H refined with riding coordinates:
 C6(H6), C7(H7), C8(H8), C26(H26), C27(H27), C28(H28)
2.d Idealised Me refined as rotating group:
 C13(H13A,H13B,H13C), C14(H14A,H14B,H14C), C16(H16A,H16B,H16C), C17(H17A,H17B,
 H17C), C19(H19A,H19B,H19C), C20(H20A,H20B,H20C), C22(H22A,H22B,H22C), C23(H23A,
 H23B,H23C), C32(H32A,H32B,H32C), C33(H33A,H33B,H33C), C35(H35A,H35B,H35C),
 C36(H36A,H36B,H36C), C38(H38A,H38B,H38C), C39(H39A,H39B,H39C), C41(H41A,H41B,
 H41C), C42(H42A,H42B,H42C)
;
_olex2_submission_special_instructions 'No special instructions were received'

loop_
_space_group_symop_operation_xyz
'x, y, z'
'-x, -y, -z'

loop_
_atom_site_label
_atom_site_type_symbol
_atom_site_fract_x
_atom_site_fract_y
_atom_site_fract_z
_atom_site_U_iso_or_equiv
_atom_site_adp_type
_atom_site_occupancy
_atom_site_site_symmetry_order
_atom_site_calc_flag
_atom_site_refinement_flags_posn
_atom_site_refinement_flags_adp
_atom_site_refinement_flags_occupancy
_atom_site_disorder_assembly
_atom_site_disorder_group
Ir1 Ir 0.74277(6) 0.45372(5) 0.22685(5) 0.0435(2) Uani 1 1 d . . . . .
P1 P 0.5756(4) 0.3703(3) 0.2173(3) 0.0433(10) Uani 1 1 d . . . . .
P2 P 0.9152(4) 0.5005(3) 0.2686(3) 0.0462(10) Uani 1 1 d . . . . .
O1 O 0.6909(14) 0.6401(10) 0.1059(11) 0.114(5) Uani 1 1 d . . . . .
C1 C 0.7129(15) 0.5669(14) 0.1515(13) 0.069(5) Uani 1 1 d . . . . .
C3 C 0.7784(12) 0.3237(10) 0.3127(9) 0.036(4) Uani 1 1 d . . . . .
C5 C 0.7032(13) 0.2415(10) 0.3249(9) 0.040(4) Uani 1 1 d . . . . .
C6 C 0.7203(13) 0.1556(10) 0.3889(10) 0.045(4) Uani 1 1 d . . . . .
H6 H 0.672086 0.101454 0.394026 0.054 Uiso 1 1 calc R . . . .
C7 C 0.8094(14) 0.1530(11) 0.4436(11) 0.056(5) Uani 1 1 d . . . . .
H7 H 0.817747 0.098193 0.488657 0.068 Uiso 1 1 calc R . . . .
C8 C 0.8855(13) 0.2300(10) 0.4323(9) 0.043(4) Uani 1 1 d . . . . .
H8 H 0.948769 0.225605 0.466511 0.052 Uiso 1 1 calc R . . . .
C9 C 0.8684(13) 0.3165(10) 0.3687(10) 0.040(4) Uani 1 1 d . . . . .
C10 C 0.9520(15) 0.4009(12) 0.3565(11) 0.064(5) Uani 1 1 d . . . . .
H10A H 1.032782 0.380924 0.339450 0.077 Uiso 1 1 calc R . . . .
H10B H 0.948701 0.422135 0.414625 0.077 Uiso 1 1 calc R . . . .
C11 C 0.6084(14) 0.2438(10) 0.2632(9) 0.048(4) Uani 1 1 d . . . . .
H11A H 0.536985 0.210543 0.298091 0.057 Uiso 1 1 calc R . . . .
H11B H 0.635957 0.211546 0.212867 0.057 Uiso 1 1 calc R . . . .
C12 C 0.5232(14) 0.3681(12) 0.1069(10) 0.057(5) Uani 1 1 d . . . . .
H12 H 0.495538 0.433325 0.083925 0.069 Uiso 1 1 calc R . . . .
C13 C 0.6291(19) 0.3495(16) 0.0351(12) 0.108(8) Uani 1 1 d . . . . .
H13A H 0.692008 0.395518 0.031613 0.162 Uiso 1 1 calc GR . . . .
H13B H 0.603031 0.356191 -0.024344 0.162 Uiso 1 1 calc GR . . . .
H13C H 0.657691 0.285270 0.053759 0.162 Uiso 1 1 calc GR . . . .
C14 C 0.4179(16) 0.2998(14) 0.1141(12) 0.086(6) Uani 1 1 d . . . . .
H14A H 0.438779 0.235308 0.141264 0.129 Uiso 1 1 calc GR . . . .
H14B H 0.397529 0.300884 0.053544 0.129 Uiso 1 1 calc GR . . . .
H14C H 0.350847 0.320027 0.152083 0.129 Uiso 1 1 calc GR . . . .
C15 C 0.4403(14) 0.3965(13) 0.2946(12) 0.065(5) Uani 1 1 d . . . . .
H15 H 0.380691 0.345419 0.299286 0.077 Uiso 1 1 calc R . . . .
C16 C 0.4700(17) 0.3958(13) 0.3896(11) 0.078(6) Uani 1 1 d . . . . .
H16A H 0.520545 0.342257 0.407404 0.117 Uiso 1 1 calc GR . . . .
H16B H 0.397910 0.389636 0.432660 0.117 Uiso 1 1 calc GR . . . .
H16C H 0.510484 0.455088 0.389583 0.117 Uiso 1 1 calc GR . . . .
C17 C 0.3898(17) 0.4913(13) 0.2518(13) 0.089(7) Uani 1 1 d . . . . .
H17A H 0.447693 0.542089 0.245529 0.133 Uiso 1 1 calc GR . . . .
H17B H 0.319223 0.504511 0.290554 0.133 Uiso 1 1 calc GR . . . .
H17C H 0.370248 0.487787 0.191944 0.133 Uiso 1 1 calc GR . . . .
C18 C 1.0454(16) 0.5220(13) 0.1805(13) 0.070(6) Uani 1 1 d . . . . .
H18 H 1.114536 0.534618 0.209429 0.084 Uiso 1 1 calc R . . . .
C19 C 1.069(2) 0.4291(17) 0.1381(13) 0.121(10) Uani 1 1 d . . . . .
H19A H 1.063063 0.372807 0.186968 0.181 Uiso 1 1 calc GR . . . .
H19B H 1.147975 0.433388 0.103824 0.181 Uiso 1 1 calc GR . . . .
H19C H 1.011750 0.424487 0.097645 0.181 Uiso 1 1 calc GR . . . .
C20 C 1.0263(18) 0.6129(15) 0.1025(14) 0.111(8) Uani 1 1 d . . . . .
H20A H 0.969458 0.596732 0.065657 0.167 Uiso 1 1 calc GR . . . .
H20B H 1.100726 0.631494 0.063885 0.167 Uiso 1 1 calc GR . . . .
H20C H 0.997192 0.665604 0.130572 0.167 Uiso 1 1 calc GR . . . .
C21 C 0.9117(16) 0.6076(13) 0.3228(12) 0.066(5) Uani 1 1 d . . . . .
H21 H 0.890242 0.663500 0.277700 0.079 Uiso 1 1 calc R . . . .
C22 C 1.0275(18) 0.6314(13) 0.3524(12) 0.092(7) Uani 1 1 d . . . . .
H22A H 1.044571 0.582008 0.403164 0.138 Uiso 1 1 calc GR . . . .
H22B H 1.021451 0.692539 0.371291 0.138 Uiso 1 1 calc GR . . . .
H22C H 1.090479 0.634940 0.301630 0.138 Uiso 1 1 calc GR . . . .
C23 C 0.8124(19) 0.5916(16) 0.4067(13) 0.109(8) Uani 1 1 d . . . . .
H23A H 0.736879 0.585038 0.386128 0.163 Uiso 1 1 calc GR . . . .
H23B H 0.810762 0.645982 0.436371 0.163 Uiso 1 1 calc GR . . . .
H23C H 0.827867 0.533978 0.449640 0.163 Uiso 1 1 calc GR . . . .
Ir2 Ir 0.24547(6) 0.95008(5) 0.22019(4) 0.0407(2) Uani 1 1 d . . . . .
P3 P 0.4203(4) 0.8856(3) 0.2601(3) 0.0433(10) Uani 1 1 d . . . . .
P4 P 0.0754(3) 1.0389(3) 0.2117(3) 0.0404(10) Uani 1 1 d . . . . .
O2 O 0.2041(14) 0.8128(13) 0.0981(11) 0.131(7) Uani 1 1 d . . . . .
C2 C 0.2171(15) 0.8665(15) 0.1445(12) 0.072(6) Uani 1 1 d . . . . .
C4 C 0.2764(12) 1.0388(9) 0.3102(8) 0.031(3) Uani 1 1 d . . . . .
C24 C 0.4462(14) 0.9350(11) 0.3601(10) 0.050(5) Uani 1 1 d . . . . .
H24A H 0.425998 0.886655 0.416322 0.060 Uiso 1 1 calc R . . . .
H24B H 0.529638 0.952665 0.354941 0.060 Uiso 1 1 calc R . . . .
C25 C 0.3688(12) 1.0246(10) 0.3641(9) 0.038(4) Uani 1 1 d . . . . .
C26 C 0.3844(13) 1.0798(10) 0.4290(9) 0.040(4) Uani 1 1 d . . . . .
H26 H 0.444574 1.065871 0.465939 0.048 Uiso 1 1 calc R . . . .
C27 C 0.3082(14) 1.1561(11) 0.4374(10) 0.048(4) Uani 1 1 d . . . . .
H27 H 0.318697 1.194182 0.479752 0.057 Uiso 1 1 calc R . . . .
C28 C 0.2170(12) 1.1766(10) 0.3839(9) 0.040(4) Uani 1 1 d . . . . .
H28 H 0.165408 1.226876 0.391822 0.048 Uiso 1 1 calc R . . . .
C29 C 0.2026(12) 1.1213(11) 0.3177(10) 0.045(4) Uani 1 1 d . . . . .
C30 C 0.1102(13) 1.1461(11) 0.2571(10) 0.049(4) Uani 1 1 d . . . . .
H30A H 0.138299 1.198857 0.206370 0.059 Uiso 1 1 calc R . . . .
H30B H 0.039077 1.166732 0.291629 0.059 Uiso 1 1 calc R . . . .
C31 C 0.5520(14) 0.9169(12) 0.1719(11) 0.059(5) Uani 1 1 d . . . . .
H31 H 0.621529 0.890128 0.200074 0.070 Uiso 1 1 calc R . . . .
C32 C 0.5706(18) 1.0239(14) 0.1451(13) 0.091(7) Uani 1 1 d . . . . .
H32A H 0.500812 1.053223 0.122407 0.136 Uiso 1 1 calc GR . . . .
H32B H 0.637879 1.038698 0.097544 0.136 Uiso 1 1 calc GR . . . .
H32C H 0.585200 1.048643 0.197970 0.136 Uiso 1 1 calc GR . . . .
C33 C 0.5446(17) 0.8712(14) 0.0911(12) 0.087(6) Uani 1 1 d . . . . .
H33A H 0.543170 0.802174 0.110850 0.131 Uiso 1 1 calc GR . . . .
H33B H 0.612655 0.890725 0.045284 0.131 Uiso 1 1 calc GR . . . .
H33C H 0.473217 0.891352 0.065219 0.131 Uiso 1 1 calc GR . . . .
C34 C 0.4268(14) 0.7519(11) 0.3002(11) 0.054(4) Uani 1 1 d . . . . .
H34 H 0.416066 0.721897 0.248051 0.065 Uiso 1 1 calc R . . . .
C35 C 0.5452(15) 0.7188(12) 0.3316(11) 0.070(5) Uani 1 1 d . . . . .
H35A H 0.609228 0.747912 0.285585 0.106 Uiso 1 1 calc GR . . . .
H35B H 0.549451 0.649752 0.340106 0.106 Uiso 1 1 calc GR . . . .
H35C H 0.551744 0.737948 0.388907 0.106 Uiso 1 1 calc GR . . . .
C36 C 0.3254(16) 0.7174(12) 0.3769(13) 0.086(6) Uani 1 1 d . . . . .
H36A H 0.322579 0.756779 0.422499 0.129 Uiso 1 1 calc GR . . . .
H36B H 0.337732 0.651302 0.405024 0.129 Uiso 1 1 calc GR . . . .
H36C H 0.251492 0.722119 0.351755 0.129 Uiso 1 1 calc GR . . . .
C37 C -0.0584(15) 0.9842(13) 0.2880(11) 0.063(5) Uani 1 1 d . . . . .
H37 H -0.119024 1.033714 0.292117 0.075 Uiso 1 1 calc R . . . .
C38 C -0.1084(17) 0.9020(14) 0.2489(13) 0.087(6) Uani 1 1 d . . . . .
H38A H -0.181760 0.921925 0.226052 0.131 Uiso 1 1 calc GR . . . .
H38B H -0.122643 0.845274 0.297031 0.131 Uiso 1 1 calc GR . . . .
H38C H -0.051811 0.887835 0.199511 0.131 Uiso 1 1 calc GR . . . .
C39 C -0.0254(16) 0.9445(13) 0.3835(10) 0.072(6) Uani 1 1 d . . . . .
H39A H 0.035108 0.896852 0.379528 0.108 Uiso 1 1 calc GR . . . .
H39B H -0.094547 0.915475 0.423752 0.108 Uiso 1 1 calc GR . . . .
H39C H 0.004174 0.996235 0.407670 0.108 Uiso 1 1 calc GR . . . .
C40 C 0.0236(15) 1.0856(13) 0.1013(11) 0.066(5) Uani 1 1 d . . . . .
H40 H -0.005533 1.030800 0.079049 0.079 Uiso 1 1 calc R . . . .
C41 C -0.0795(15) 1.1581(13) 0.1077(11) 0.080(6) Uani 1 1 d . . . . .
H41A H -0.142862 1.129067 0.154330 0.119 Uiso 1 1 calc GR . . . .
H41B H -0.108638 1.174763 0.049146 0.119 Uiso 1 1 calc GR . . . .
H41C H -0.050924 1.215435 0.123508 0.119 Uiso 1 1 calc GR . . . .
C42 C 0.1248(17) 1.1354(15) 0.0292(12) 0.098(7) Uani 1 1 d . . . . .
H42A H 0.146525 1.194968 0.044580 0.147 Uiso 1 1 calc GR . . . .
H42B H 0.099003 1.148449 -0.030665 0.147 Uiso 1 1 calc GR . . . .
H42C H 0.192485 1.093863 0.028402 0.147 Uiso 1 1 calc GR . . . .

loop_
_atom_site_aniso_label
_atom_site_aniso_U_11
_atom_site_aniso_U_22
_atom_site_aniso_U_33
_atom_site_aniso_U_23
_atom_site_aniso_U_13
_atom_site_aniso_U_12
Ir1 0.0393(5) 0.0385(5) 0.0501(5) 0.0038(3) -0.0153(3) -0.0032(3)
P1 0.045(2) 0.041(2) 0.044(2) -0.0049(19) -0.0120(19) -0.0027(19)
P2 0.041(2) 0.039(2) 0.057(3) -0.003(2) -0.012(2) 0.0001(19)
O1 0.122(13) 0.061(10) 0.146(14) 0.034(9) -0.049(10) -0.016(9)
C1 0.045(11) 0.068(13) 0.088(14) 0.019(11) -0.034(10) -0.003(10)
C3 0.041(9) 0.031(8) 0.035(8) -0.006(6) -0.002(7) 0.019(7)
C5 0.054(10) 0.026(8) 0.039(9) -0.001(7) -0.006(7) 0.001(7)
C6 0.049(10) 0.033(9) 0.047(10) 0.004(7) 0.003(8) -0.015(7)
C7 0.045(11) 0.035(10) 0.078(13) 0.002(9) 0.009(9) 0.016(8)
C8 0.040(9) 0.045(10) 0.043(9) -0.004(8) -0.006(7) 0.013(8)
C9 0.040(9) 0.029(8) 0.044(9) -0.002(7) 0.008(7) -0.004(7)
C10 0.052(12) 0.067(13) 0.077(13) -0.018(10) -0.021(10) 0.020(10)
C11 0.064(11) 0.036(9) 0.045(9) -0.010(7) -0.007(8) -0.004(8)
C12 0.054(11) 0.071(13) 0.048(10) -0.008(9) -0.014(8) 0.005(9)
C13 0.12(2) 0.15(2) 0.050(13) -0.034(13) 0.010(12) 0.006(16)
C14 0.082(15) 0.119(18) 0.078(14) -0.044(13) -0.049(11) 0.009(13)
C15 0.030(10) 0.081(15) 0.080(14) -0.020(11) 0.008(9) -0.017(9)
C16 0.084(15) 0.095(16) 0.059(13) -0.038(11) 0.013(11) -0.020(12)
C17 0.083(16) 0.076(15) 0.125(18) -0.049(13) -0.035(13) 0.046(13)
C18 0.048(12) 0.071(14) 0.084(14) -0.012(11) 0.007(10) -0.002(10)
C19 0.13(2) 0.15(2) 0.072(16) -0.042(16) 0.038(15) 0.010(18)
C20 0.089(17) 0.106(19) 0.113(18) 0.029(15) 0.004(14) -0.031(14)
C21 0.071(13) 0.070(13) 0.065(12) -0.026(10) -0.016(10) 0.005(10)
C22 0.14(2) 0.069(14) 0.091(15) -0.036(12) -0.069(13) -0.004(13)
C23 0.12(2) 0.14(2) 0.089(17) -0.066(15) -0.024(14) 0.038(17)
Ir2 0.0371(5) 0.0472(5) 0.0447(4) -0.0194(3) -0.0149(3) 0.0083(3)
P3 0.036(2) 0.050(3) 0.051(3) -0.021(2) -0.0146(19) 0.0097(19)
P4 0.032(2) 0.053(3) 0.039(2) -0.0086(19) -0.0140(17) 0.0018(19)
O2 0.129(14) 0.166(16) 0.148(14) -0.120(13) -0.066(11) 0.016(12)
C2 0.038(11) 0.121(18) 0.069(13) -0.050(12) -0.001(9) 0.004(11)
C4 0.037(8) 0.029(8) 0.031(8) -0.013(6) -0.010(6) 0.007(6)
C24 0.050(11) 0.052(11) 0.065(11) -0.032(9) -0.036(8) 0.015(8)
C25 0.038(9) 0.046(10) 0.033(8) -0.011(7) -0.009(7) 0.004(7)
C26 0.041(9) 0.048(10) 0.038(9) -0.017(7) -0.016(7) -0.002(8)
C27 0.053(11) 0.044(10) 0.044(10) -0.013(8) 0.006(8) -0.004(8)
C28 0.037(9) 0.033(9) 0.047(9) -0.004(7) -0.002(7) 0.007(7)
C29 0.030(9) 0.052(10) 0.060(10) -0.026(8) -0.011(7) 0.000(7)
C30 0.049(10) 0.053(11) 0.047(10) -0.014(8) -0.007(8) 0.010(8)
C31 0.037(10) 0.062(12) 0.073(13) -0.013(10) 0.007(9) -0.001(9)
C32 0.087(17) 0.089(17) 0.080(15) 0.006(13) 0.012(12) -0.009(13)
C33 0.087(16) 0.105(17) 0.077(14) -0.042(13) -0.002(11) 0.008(13)
C34 0.057(11) 0.047(10) 0.069(12) -0.027(9) -0.025(9) 0.012(9)
C35 0.070(13) 0.074(13) 0.069(12) -0.010(10) -0.023(10) 0.017(11)
C36 0.070(14) 0.055(13) 0.132(19) -0.017(12) -0.013(13) 0.007(11)
C37 0.051(12) 0.078(14) 0.050(11) -0.001(10) 0.005(9) 0.013(10)
C38 0.077(16) 0.097(17) 0.083(15) -0.004(12) -0.018(12) -0.002(13)
C39 0.080(15) 0.078(14) 0.051(11) 0.002(10) -0.006(10) 0.017(11)
C40 0.061(12) 0.072(13) 0.073(13) -0.013(10) -0.044(10) 0.013(10)
C41 0.073(14) 0.096(16) 0.073(13) -0.003(11) -0.047(10) 0.029(12)
C42 0.090(16) 0.13(2) 0.055(13) 0.024(12) -0.005(11) 0.001(14)

loop_
_atom_type_symbol
_atom_type_description
_atom_type_scat_dispersion_real
_atom_type_scat_dispersion_imag
_atom_type_scat_source
C C 0.0033 0.0016 'International Tables Vol C Tables 4.2.6.8 and 6.1.1.4'
H H 0.0000 0.0000 'International Tables Vol C Tables 4.2.6.8 and 6.1.1.4'
Ir Ir -1.4442 7.9887 'International Tables Vol C Tables 4.2.6.8 and 6.1.1.4'
O O 0.0106 0.0060 'International Tables Vol C Tables 4.2.6.8 and 6.1.1.4'
P P 0.1023 0.0942 'International Tables Vol C Tables 4.2.6.8 and 6.1.1.4'

loop_
_geom_angle_atom_site_label_1
_geom_angle_atom_site_label_2
_geom_angle_atom_site_label_3
_geom_angle
_geom_angle_site_symmetry_1
_geom_angle_site_symmetry_3
_geom_angle_publ_flag
P2 Ir1 P1 163.87(14) . . ?
C1 Ir1 P1 98.2(6) . . ?
C1 Ir1 P2 97.7(6) . . ?
C1 Ir1 C3 179.5(7) . . ?
C3 Ir1 P1 82.0(4) . . ?
C3 Ir1 P2 82.1(4) . . ?
C11 P1 Ir1 104.4(5) . . ?
C11 P1 C12 104.3(7) . . ?
C11 P1 C15 104.5(7) . . ?
C12 P1 Ir1 122.5(5) . . ?
C12 P1 C15 104.9(8) . . ?
C15 P1 Ir1 114.4(6) . . ?
C10 P2 Ir1 104.9(6) . . ?
C10 P2 C18 106.1(9) . . ?
C10 P2 C21 105.0(8) . . ?
C18 P2 Ir1 117.6(7) . . ?
C18 P2 C21 104.0(8) . . ?
C21 P2 Ir1 117.9(6) . . ?
O1 C1 Ir1 177.6(19) . . ?
C5 C3 Ir1 121.1(11) . . ?
C9 C3 Ir1 121.9(11) . . ?
C9 C3 C5 116.6(13) . . ?
C3 C5 C11 118.8(13) . . ?
C6 C5 C3 121.6(14) . . ?
C6 C5 C11 119.4(13) . . ?
C5 C6 H6 120.4 . . ?
C7 C6 C5 119.3(14) . . ?
C7 C6 H6 120.4 . . ?
C6 C7 H7 119.6 . . ?
C8 C7 C6 120.7(15) . . ?
C8 C7 H7 119.6 . . ?
C7 C8 H8 119.9 . . ?
C7 C8 C9 120.2(15) . . ?
C9 C8 H8 119.9 . . ?
C3 C9 C8 121.4(14) . . ?
C3 C9 C10 118.4(14) . . ?
C8 C9 C10 120.1(15) . . ?
P2 C10 H10A 109.3 . . ?
P2 C10 H10B 109.3 . . ?
C9 C10 P2 111.7(12) . . ?
C9 C10 H10A 109.3 . . ?
C9 C10 H10B 109.3 . . ?
H10A C10 H10B 107.9 . . ?
P1 C11 H11A 110.0 . . ?
P1 C11 H11B 110.0 . . ?
C5 C11 P1 108.5(10) . . ?
C5 C11 H11A 110.0 . . ?
C5 C11 H11B 110.0 . . ?
H11A C11 H11B 108.4 . . ?
P1 C12 H12 106.4 . . ?
C13 C12 P1 109.9(12) . . ?
C13 C12 H12 106.5 . . ?
C14 C12 P1 114.4(11) . . ?
C14 C12 H12 106.5 . . ?
C14 C12 C13 112.6(15) . . ?
C12 C13 H13A 109.5 . . ?
C12 C13 H13B 109.5 . . ?
C12 C13 H13C 109.5 . . ?
H13A C13 H13B 109.5 . . ?
H13A C13 H13C 109.5 . . ?
H13B C13 H13C 109.5 . . ?
C12 C14 H14A 109.5 . . ?
C12 C14 H14B 109.5 . . ?
C12 C14 H14C 109.5 . . ?
H14A C14 H14B 109.5 . . ?
H14A C14 H14C 109.5 . . ?
H14B C14 H14C 109.5 . . ?
P1 C15 H15 108.3 . . ?
C16 C15 P1 110.4(12) . . ?
C16 C15 H15 108.3 . . ?
C16 C15 C17 112.4(16) . . ?
C17 C15 P1 109.1(12) . . ?
C17 C15 H15 108.3 . . ?
C15 C16 H16A 109.5 . . ?
C15 C16 H16B 109.5 . . ?
C15 C16 H16C 109.5 . . ?
H16A C16 H16B 109.5 . . ?
H16A C16 H16C 109.5 . . ?
H16B C16 H16C 109.5 . . ?
C15 C17 H17A 109.5 . . ?
C15 C17 H17B 109.5 . . ?
C15 C17 H17C 109.5 . . ?
H17A C17 H17B 109.5 . . ?
H17A C17 H17C 109.5 . . ?
H17B C17 H17C 109.5 . . ?
P2 C18 H18 108.8 . . ?
C19 C18 P2 109.2(13) . . ?
C19 C18 H18 108.8 . . ?
C19 C18 C20 110.7(17) . . ?
C20 C18 P2 110.5(12) . . ?
C20 C18 H18 108.8 . . ?
C18 C19 H19A 109.5 . . ?
C18 C19 H19B 109.5 . . ?
C18 C19 H19C 109.5 . . ?
H19A C19 H19B 109.5 . . ?
H19A C19 H19C 109.5 . . ?
H19B C19 H19C 109.5 . . ?
C18 C20 H20A 109.5 . . ?
C18 C20 H20B 109.5 . . ?
C18 C20 H20C 109.5 . . ?
H20A C20 H20B 109.5 . . ?
H20A C20 H20C 109.5 . . ?
H20B C20 H20C 109.5 . . ?
P2 C21 H21 107.8 . . ?
C22 C21 P2 114.9(12) . . ?
C22 C21 H21 107.8 . . ?
C22 C21 C23 109.7(15) . . ?
C23 C21 P2 108.5(13) . . ?
C23 C21 H21 107.8 . . ?
C21 C22 H22A 109.5 . . ?
C21 C22 H22B 109.5 . . ?
C21 C22 H22C 109.5 . . ?
H22A C22 H22B 109.5 . . ?
H22A C22 H22C 109.5 . . ?
H22B C22 H22C 109.5 . . ?
C21 C23 H23A 109.5 . . ?
C21 C23 H23B 109.5 . . ?
C21 C23 H23C 109.5 . . ?
H23A C23 H23B 109.5 . . ?
H23A C23 H23C 109.5 . . ?
H23B C23 H23C 109.5 . . ?
P3 Ir2 P4 163.82(13) . . ?
C2 Ir2 P3 97.2(6) . . ?
C2 Ir2 P4 98.8(6) . . ?
C2 Ir2 C4 177.5(7) . . ?
C4 Ir2 P3 81.8(4) . . ?
C4 Ir2 P4 82.2(4) . . ?
C24 P3 Ir2 105.2(5) . . ?
C24 P3 C31 107.3(8) . . ?
C24 P3 C34 104.6(7) . . ?
C31 P3 Ir2 115.8(6) . . ?
C31 P3 C34 104.8(7) . . ?
C34 P3 Ir2 118.2(5) . . ?
C30 P4 Ir2 103.2(5) . . ?
C37 P4 Ir2 115.8(6) . . ?
C37 P4 C30 104.8(7) . . ?
C40 P4 Ir2 121.2(6) . . ?
C40 P4 C30 105.8(8) . . ?
C40 P4 C37 104.5(8) . . ?
O2 C2 Ir2 177.1(17) . . ?
C25 C4 Ir2 123.3(9) . . ?
C25 C4 C29 116.5(12) . . ?
C29 C4 Ir2 120.2(10) . . ?
P3 C24 H24A 109.8 . . ?
P3 C24 H24B 109.8 . . ?
H24A C24 H24B 108.3 . . ?
C25 C24 P3 109.2(10) . . ?
C25 C24 H24A 109.8 . . ?
C25 C24 H24B 109.8 . . ?
C4 C25 C24 117.5(12) . . ?
C26 C25 C4 123.2(13) . . ?
C26 C25 C24 118.7(13) . . ?
C25 C26 H26 120.7 . . ?
C27 C26 C25 118.5(14) . . ?
C27 C26 H26 120.7 . . ?
C26 C27 H27 119.3 . . ?
C28 C27 C26 121.4(14) . . ?
C28 C27 H27 119.3 . . ?
C27 C28 H28 120.1 . . ?
C27 C28 C29 119.7(13) . . ?
C29 C28 H28 120.1 . . ?
C4 C29 C30 119.7(12) . . ?
C28 C29 C4 120.2(13) . . ?
C28 C29 C30 120.1(13) . . ?
P4 C30 H30A 109.9 . . ?
P4 C30 H30B 109.9 . . ?
C29 C30 P4 109.1(10) . . ?
C29 C30 H30A 109.9 . . ?
C29 C30 H30B 109.9 . . ?
H30A C30 H30B 108.3 . . ?
P3 C31 H31 107.2 . . ?
C32 C31 P3 110.9(12) . . ?
C32 C31 H31 107.2 . . ?
C33 C31 P3 111.2(13) . . ?
C33 C31 H31 107.2 . . ?
C33 C31 C32 112.8(16) . . ?
C31 C32 H32A 109.5 . . ?
C31 C32 H32B 109.5 . . ?
C31 C32 H32C 109.5 . . ?
H32A C32 H32B 109.5 . . ?
H32A C32 H32C 109.5 . . ?
H32B C32 H32C 109.5 . . ?
C31 C33 H33A 109.5 . . ?
C31 C33 H33B 109.5 . . ?
C31 C33 H33C 109.5 . . ?
H33A C33 H33B 109.5 . . ?
H33A C33 H33C 109.5 . . ?
H33B C33 H33C 109.5 . . ?
P3 C34 H34 107.8 . . ?
C35 C34 P3 113.1(12) . . ?
C35 C34 H34 107.8 . . ?
C36 C34 P3 110.0(11) . . ?
C36 C34 H34 107.8 . . ?
C36 C34 C35 110.2(14) . . ?
C34 C35 H35A 109.5 . . ?
C34 C35 H35B 109.5 . . ?
C34 C35 H35C 109.5 . . ?
H35A C35 H35B 109.5 . . ?
H35A C35 H35C 109.5 . . ?
H35B C35 H35C 109.5 . . ?
C34 C36 H36A 109.5 . . ?
C34 C36 H36B 109.5 . . ?
C34 C36 H36C 109.5 . . ?
H36A C36 H36B 109.5 . . ?
H36A C36 H36C 109.5 . . ?
H36B C36 H36C 109.5 . . ?
P4 C37 H37 109.3 . . ?
C38 C37 P4 110.1(11) . . ?
C38 C37 H37 109.3 . . ?
C39 C37 P4 108.9(13) . . ?
C39 C37 H37 109.3 . . ?
C39 C37 C38 110.1(16) . . ?
C37 C38 H38A 109.5 . . ?
C37 C38 H38B 109.5 . . ?
C37 C38 H38C 109.5 . . ?
H38A C38 H38B 109.5 . . ?
H38A C38 H38C 109.5 . . ?
H38B C38 H38C 109.5 . . ?
C37 C39 H39A 109.5 . . ?
C37 C39 H39B 109.5 . . ?
C37 C39 H39C 109.5 . . ?
H39A C39 H39B 109.5 . . ?
H39A C39 H39C 109.5 . . ?
H39B C39 H39C 109.5 . . ?
P4 C40 H40 107.9 . . ?
C41 C40 P4 113.4(11) . . ?
C41 C40 H40 107.9 . . ?
C42 C40 P4 111.4(12) . . ?
C42 C40 H40 107.9 . . ?
C42 C40 C41 108.2(16) . . ?
C40 C41 H41A 109.5 . . ?
C40 C41 H41B 109.5 . . ?
C40 C41 H41C 109.5 . . ?
H41A C41 H41B 109.5 . . ?
H41A C41 H41C 109.5 . . ?
H41B C41 H41C 109.5 . . ?
C40 C42 H42A 109.5 . . ?
C40 C42 H42B 109.5 . . ?
C40 C42 H42C 109.5 . . ?
H42A C42 H42B 109.5 . . ?
H42A C42 H42C 109.5 . . ?
H42B C42 H42C 109.5 . . ?

loop_
_geom_bond_atom_site_label_1
_geom_bond_atom_site_label_2
_geom_bond_distance
_geom_bond_site_symmetry_2
_geom_bond_publ_flag
Ir1 P1 2.280(4) . ?
Ir1 P2 2.276(4) . ?
Ir1 C1 1.817(18) . ?
Ir1 C3 2.086(13) . ?
P1 C11 1.833(14) . ?
P1 C12 1.834(15) . ?
P1 C15 1.868(15) . ?
P2 C10 1.807(17) . ?
P2 C18 1.819(16) . ?
P2 C21 1.853(16) . ?
O1 C1 1.161(18) . ?
C3 C5 1.415(19) . ?
C3 C9 1.396(19) . ?
C5 C6 1.414(18) . ?
C5 C11 1.504(19) . ?
C6 H6 0.9300 . ?
C6 C7 1.38(2) . ?
C7 H7 0.9300 . ?
C7 C8 1.37(2) . ?
C8 H8 0.9300 . ?
C8 C9 1.417(18) . ?
C9 C10 1.50(2) . ?
C10 H10A 0.9700 . ?
C10 H10B 0.9700 . ?
C11 H11A 0.9700 . ?
C11 H11B 0.9700 . ?
C12 H12 0.9800 . ?
C12 C13 1.55(2) . ?
C12 C14 1.52(2) . ?
C13 H13A 0.9600 . ?
C13 H13B 0.9600 . ?
C13 H13C 0.9600 . ?
C14 H14A 0.9600 . ?
C14 H14B 0.9600 . ?
C14 H14C 0.9600 . ?
C15 H15 0.9800 . ?
C15 C16 1.50(2) . ?
C15 C17 1.51(2) . ?
C16 H16A 0.9600 . ?
C16 H16B 0.9600 . ?
C16 H16C 0.9600 . ?
C17 H17A 0.9600 . ?
C17 H17B 0.9600 . ?
C17 H17C 0.9600 . ?
C18 H18 0.9800 . ?
C18 C19 1.57(2) . ?
C18 C20 1.58(2) . ?
C19 H19A 0.9600 . ?
C19 H19B 0.9600 . ?
C19 H19C 0.9600 . ?
C20 H20A 0.9600 . ?
C20 H20B 0.9600 . ?
C20 H20C 0.9600 . ?
C21 H21 0.9800 . ?
C21 C22 1.50(2) . ?
C21 C23 1.54(2) . ?
C22 H22A 0.9600 . ?
C22 H22B 0.9600 . ?
C22 H22C 0.9600 . ?
C23 H23A 0.9600 . ?
C23 H23B 0.9600 . ?
C23 H23C 0.9600 . ?
Ir2 P3 2.275(4) . ?
Ir2 P4 2.292(4) . ?
Ir2 C2 1.850(18) . ?
Ir2 C4 2.080(12) . ?
P3 C24 1.830(13) . ?
P3 C31 1.842(15) . ?
P3 C34 1.865(15) . ?
P4 C30 1.848(14) . ?
P4 C37 1.840(16) . ?
P4 C40 1.820(15) . ?
O2 C2 1.149(18) . ?
C4 C25 1.395(18) . ?
C4 C29 1.440(17) . ?
C24 H24A 0.9700 . ?
C24 H24B 0.9700 . ?
C24 C25 1.538(18) . ?
C25 C26 1.390(17) . ?
C26 H26 0.9300 . ?
C26 C27 1.388(18) . ?
C27 H27 0.9300 . ?
C27 C28 1.384(19) . ?
C28 H28 0.9300 . ?
C28 C29 1.405(18) . ?
C29 C30 1.470(19) . ?
C30 H30A 0.9700 . ?
C30 H30B 0.9700 . ?
C31 H31 0.9800 . ?
C31 C32 1.49(2) . ?
C31 C33 1.49(2) . ?
C32 H32A 0.9600 . ?
C32 H32B 0.9600 . ?
C32 H32C 0.9600 . ?
C33 H33A 0.9600 . ?
C33 H33B 0.9600 . ?
C33 H33C 0.9600 . ?
C34 H34 0.9800 . ?
C34 C35 1.52(2) . ?
C34 C36 1.51(2) . ?
C35 H35A 0.9600 . ?
C35 H35B 0.9600 . ?
C35 H35C 0.9600 . ?
C36 H36A 0.9600 . ?
C36 H36B 0.9600 . ?
C36 H36C 0.9600 . ?
C37 H37 0.9800 . ?
C37 C38 1.55(2) . ?
C37 C39 1.52(2) . ?
C38 H38A 0.9600 . ?
C38 H38B 0.9600 . ?
C38 H38C 0.9600 . ?
C39 H39A 0.9600 . ?
C39 H39B 0.9600 . ?
C39 H39C 0.9600 . ?
C40 H40 0.9800 . ?
C40 C41 1.55(2) . ?
C40 C42 1.53(2) . ?
C41 H41A 0.9600 . ?
C41 H41B 0.9600 . ?
C41 H41C 0.9600 . ?
C42 H42A 0.9600 . ?
C42 H42B 0.9600 . ?
C42 H42C 0.9600 . ?
